data_7241329
loop_
_publ_author_name
'KNIAZEVA, Mariia'
'Ovsyannikov, Alexander'
'Islamov, Daut'
'Samigullina, Aida I.'
'Gubaidullin, Aidar Timergalievich'
'Dorovatovskii, Pavel'
'Solovieva, Svetlana'
'Igor, Antipin S.'
'Ferlay, Sylvie'

_publ_section_title
;
 Nuclearity control in calix[4]arene based zinc (II) coordination
 complexes
;
_journal_name_full CrystEngComm
_journal_paper_doi 10.1039/D0CE01232G
_journal_year 2020
_chemical_formula_moiety 'C108 H88 N4 O16 Zn2, 4(C5 H5 N), C5 H7 N'
_chemical_formula_sum 'C133 H115 N9 O16 Zn2'
_chemical_formula_weight 2226.07
_space_group_crystal_system triclinic
_space_group_IT_number 2
_space_group_name_Hall '-P 1'
_space_group_name_H-M_alt 'P -1'
_atom_sites_solution_hydrogens geom
_atom_sites_solution_primary dual
_audit_creation_date 2020-04-06
_audit_creation_method
;
Olex2 1.3
(compiled 2020.02.04 svn.rd84adfe8 for OlexSys, GUI svn.r6032)
;
_audit_update_record
;
2020-07-14 deposited with the CCDC.	2020-09-29 downloaded from the CCDC.
;
_cell_angle_alpha 66.56(3)
_cell_angle_beta 67.55(3)
_cell_angle_gamma 76.46(3)
_cell_formula_units_Z 1
_cell_length_a 14.070(3)
_cell_length_b 14.720(3)
_cell_length_c 15.430(3)
_cell_measurement_reflns_used 500
_cell_measurement_temperature 100(2)
_cell_measurement_theta_max 30.0
_cell_measurement_theta_min 1.7
_cell_volume 2697.0(12)
_computing_molecular_graphics 'Olex2 1.3 (Dolomanov et al., 2009)'
_computing_publication_material 'Olex2 1.3 (Dolomanov et al., 2009)'
_computing_structure_refinement 'SHELXL 2018/3 (Sheldrick, 2015)'
_computing_structure_solution 'SHELXT 2018/2 (Sheldrick, 2018)'
_diffrn_ambient_temperature 100(2)
_diffrn_measured_fraction_theta_full 0.993
_diffrn_measured_fraction_theta_max 0.989
_diffrn_measurement_device_type 'Rayonix SX165 CCD'
_diffrn_measurement_method '\f scans'
_diffrn_radiation_type synchrotron
_diffrn_radiation_wavelength 0.79313
_diffrn_reflns_av_R_equivalents 0.0347
_diffrn_reflns_av_unetI/netI 0.0270
_diffrn_reflns_Laue_measured_fraction_full 0.993
_diffrn_reflns_Laue_measured_fraction_max 0.989
_diffrn_reflns_limit_h_max 18
_diffrn_reflns_limit_h_min -18
_diffrn_reflns_limit_k_max 19
_diffrn_reflns_limit_k_min -19
_diffrn_reflns_limit_l_max 19
_diffrn_reflns_limit_l_min -19
_diffrn_reflns_number 56420
_diffrn_reflns_point_group_measured_fraction_full 0.993
_diffrn_reflns_point_group_measured_fraction_max 0.989
_diffrn_reflns_theta_full 28.417
_diffrn_reflns_theta_max 30.955
_diffrn_reflns_theta_min 1.691
_diffrn_standards_number 0
_exptl_absorpt_coefficient_mu 0.694
_exptl_absorpt_correction_type none
_exptl_crystal_colour colourless
_exptl_crystal_density_diffrn 1.371
_exptl_crystal_description prism
_exptl_crystal_F_000 1164
_exptl_crystal_size_max 0.18
_exptl_crystal_size_mid 0.15
_exptl_crystal_size_min 0.05
_refine_diff_density_max 0.797
_refine_diff_density_min -0.675
_refine_diff_density_rms 0.060
_refine_ls_extinction_method none
_refine_ls_goodness_of_fit_ref 1.071
_refine_ls_hydrogen_treatment constr
_refine_ls_matrix_type full
_refine_ls_number_parameters 750
_refine_ls_number_reflns 12169
_refine_ls_number_restraints 0
_refine_ls_restrained_S_all 1.071
_refine_ls_R_factor_all 0.0493
_refine_ls_R_factor_gt 0.0434
_refine_ls_shift/su_max 0.002
_refine_ls_shift/su_mean 0.000
_refine_ls_structure_factor_coef Fsqd
_refine_ls_weighting_details 'w=1/[\s^2^(Fo^2^)+(0.0623P)^2^+1.4712P] where P=(Fo^2^+2Fc^2^)/3'
_refine_ls_weighting_scheme calc
_refine_ls_wR_factor_gt 0.1160
_refine_ls_wR_factor_ref 0.1203
_reflns_Friedel_coverage 0.000
_reflns_number_gt 10727
_reflns_number_total 12169
_reflns_threshold_expression 'I > 2\s(I)'
_cod_data_source_file d0ce01232g1.cif
_cod_data_source_block mk24fin
_cod_original_cell_volume 2697.1(13)
_cod_database_code 7241329
_shelx_shelxl_version_number 2018/3
_shelx_space_group_comment
;
The symmetry employed for this shelxl refinement is uniquely defined
by the following loop, which should always be used as a source of
symmetry information in preference to the above space-group names.
They are only intended as comments.
;
_olex2_refinement_description
;
1. Fixed Uiso
 At 1.2 times of:
  All C(H) groups, All C(H,H) groups
 At 1.5 times of:
  All O(H) groups
2. Uiso/Uaniso restraints and constraints
Uanis(C72) = Uanis(C69) = Uanis(C71) = Uanis(C70) = Uanis(C68) = Uanis(N5)
Uanis(C50) = Uanis(N6)
3. Others
 Fixed Sof: N3(0.5) C50(0.5) H50(0.5) H56A(0.5) H57A(0.5) C58(0.5) H58(0.5)
 C61(0.5) H61(0.5) C62(0.5) H62(0.5) C65(0.5) H65(0.5) C67(0.5) H67(0.5)
 C68(0.5) H68(0.5) C69(0.5) H69(0.5) C70(0.5) H70(0.5) N5(0.5) C71(0.5)
 H71(0.5) C72(0.5) H72(0.5) N6(0.5)
4.a Secondary CH2 refined with riding coordinates:
 C4(H4A,H4B), C30(H30A,H30B), C42(H42A,H42B), C43(H43A,H43B), C46(H46A,H46B),
 C49(H49A,H49B)
4.b Aromatic/amide H refined with riding coordinates:
 C10(H10), C14(H14), C16(H16), C18(H18), C19(H19), C20(H20), C21(H21),
 C23(H23), C24(H24), C25(H25), C26(H26), C28(H28), C29(H29), C31(H31), C32(H32),
  C35(H35), C37(H37), C38(H38), C39(H39), C40(H40), C41(H41), C44(H44),
 C45(H45), C47(H47), C48(H48), C50(H50), C51(H51), C52(H52), C53(H53), C54(H54),
  C55(H55), C56(H56), C56(H56A), C57(H57), C57(H57A), C58(H58), C59(H59),
 C60(H60), C61(H61), C62(H62), C63(H63), C64(H64), C65(H65), C66(H66), C67(H67),
  C68(H68), C69(H69), C70(H70), C71(H71), C72(H72)
4.c Idealised tetrahedral OH refined as rotating group:
 O4(H4), O6(H6)
;
_olex2_submission_special_instructions 'No special instructions were received'

loop_
_space_group_symop_operation_xyz
'x, y, z'
'-x, -y, -z'

loop_
_atom_site_label
_atom_site_type_symbol
_atom_site_fract_x
_atom_site_fract_y
_atom_site_fract_z
_atom_site_U_iso_or_equiv
_atom_site_adp_type
_atom_site_occupancy
_atom_site_site_symmetry_order
_atom_site_calc_flag
_atom_site_refinement_flags_posn
_atom_site_refinement_flags_adp
_atom_site_refinement_flags_occupancy
_atom_site_disorder_assembly
_atom_site_disorder_group
Zn1 Zn 0.93075(2) 0.68583(2) 0.01304(2) 0.02880(7) Uani 1 1 d . . . . .
O1 O 0.96855(10) 0.32719(10) 0.11188(10) 0.0333(3) Uani 1 1 d . . . . .
O2 O 0.97784(10) 0.61373(10) 0.12787(10) 0.0319(3) Uani 1 1 d . . . . .
O3 O 0.65327(10) 0.19502(10) 0.60443(9) 0.0315(3) Uani 1 1 d . . . . .
O4 O 0.74106(11) 0.29560(11) 0.69052(10) 0.0336(3) Uani 1 1 d . . . . .
H4 H 0.803743 0.280923 0.674843 0.050 Uiso 1 1 calc R U . . .
O5 O 0.94658(10) 0.24894(9) 0.61742(9) 0.0307(3) Uani 1 1 d . . . . .
O6 O 0.85141(11) 0.11874(10) 0.58310(11) 0.0362(3) Uani 1 1 d . . . . .
H6 H 0.791984 0.132843 0.581596 0.054 Uiso 1 1 calc R U . . .
O7 O 0.81954(11) 0.64460(11) 0.22776(10) 0.0377(3) Uani 1 1 d . . . . .
O8 O 0.88608(12) 0.23207(11) 0.08756(10) 0.0372(3) Uani 1 1 d . . . . .
N1 N 0.85374(12) 0.82381(12) -0.01095(11) 0.0296(3) Uani 1 1 d . . . . .
N2 N 0.82460(12) 0.59706(12) 0.03107(12) 0.0306(3) Uani 1 1 d . . . . .
C1 C 0.76122(15) 0.28019(13) 0.84587(14) 0.0308(4) Uani 1 1 d . . . . .
C2 C 0.70162(15) 0.28149(13) 0.79046(13) 0.0297(4) Uani 1 1 d . . . . .
C3 C 0.97286(16) -0.01617(15) 0.62117(14) 0.0331(4) Uani 1 1 d . . . . .
C4 C 1.04481(15) 0.05692(15) 0.60085(14) 0.0342(4) Uani 1 1 d . . . . .
H4A H 1.036885 0.116434 0.545513 0.041 Uiso 1 1 calc R U . . .
H4B H 1.115703 0.027782 0.581906 0.041 Uiso 1 1 calc R U . . .
C5 C 0.97176(14) 0.17606(13) 0.69971(13) 0.0292(4) Uani 1 1 d . . . . .
C6 C 0.60499(14) 0.12616(14) 0.69713(13) 0.0299(4) Uani 1 1 d . . . . .
C7 C 0.94154(14) 0.19752(14) 0.78755(14) 0.0302(4) Uani 1 1 d . . . . .
C8 C 0.93975(15) 0.52758(13) 0.30144(14) 0.0294(4) Uani 1 1 d . . . . .
C9 C 1.02263(14) 0.08481(14) 0.69193(14) 0.0308(4) Uani 1 1 d . . . . .
C10 C 0.79049(16) 0.46517(14) -0.00288(15) 0.0348(4) Uani 1 1 d . . . . .
H10 H 0.813614 0.420559 -0.037318 0.042 Uiso 1 1 calc R U . . .
C11 C 0.99494(15) 0.38834(14) 0.46631(14) 0.0318(4) Uani 1 1 d . . . . .
C12 C 0.81190(14) 0.27132(13) 0.23749(13) 0.0295(4) Uani 1 1 d . . . . .
C13 C 0.54484(14) 0.15845(13) 0.77730(14) 0.0295(4) Uani 1 1 d . . . . .
C14 C 0.87055(15) 0.51020(14) 0.39828(14) 0.0335(4) Uani 1 1 d . . . . .
H14 H 0.805252 0.545043 0.408268 0.040 Uiso 1 1 calc R U . . .
C15 C 0.87341(15) 0.01806(14) 0.61352(14) 0.0323(4) Uani 1 1 d . . . . .
C16 C 0.83152(16) 0.87022(15) -0.09685(15) 0.0365(4) Uani 1 1 d . . . . .
H16 H 0.852049 0.837835 -0.142949 0.044 Uiso 1 1 calc R U . . .
C17 C 0.62345(15) 0.02569(14) 0.70656(14) 0.0323(4) Uani 1 1 d . . . . .
C18 C 0.85455(15) 0.53237(14) -0.01808(14) 0.0310(4) Uani 1 1 d . . . . .
H18 H 0.920735 0.532699 -0.064015 0.037 Uiso 1 1 calc R U . . .
C19 C 0.74642(15) 0.31202(14) 0.38863(15) 0.0336(4) Uani 1 1 d . . . . .
H19 H 0.750235 0.347715 0.425013 0.040 Uiso 1 1 calc R U . . .
C20 C 0.77381(16) 0.96627(14) 0.03642(15) 0.0340(4) Uani 1 1 d . . . . .
H20 H 0.755315 0.998165 0.082675 0.041 Uiso 1 1 calc R U . . .
C21 C 0.71264(17) 0.26647(14) 0.94749(15) 0.0344(4) Uani 1 1 d . . . . .
H21 H 0.751621 0.262884 0.985912 0.041 Uiso 1 1 calc R U . . .
C22 C 0.80392(16) -0.04780(15) 0.63437(14) 0.0340(4) Uani 1 1 d . . . . .
C23 C 0.54926(16) 0.26131(14) 0.93469(14) 0.0337(4) Uani 1 1 d . . . . .
H23 H 0.478435 0.256880 0.964191 0.040 Uiso 1 1 calc R U . . .
C24 C 1.03734(15) 0.47518(13) 0.28794(14) 0.0310(4) Uani 1 1 d . . . . .
H24 H 1.084621 0.486391 0.223949 0.037 Uiso 1 1 calc R U . . .
C25 C 1.02402(15) 0.03687(15) 0.86120(14) 0.0337(4) Uani 1 1 d . . . . .
H25 H 1.043938 -0.009378 0.914754 0.040 Uiso 1 1 calc R U . . .
C26 C 0.82527(15) 0.87160(14) 0.05461(14) 0.0307(4) Uani 1 1 d . . . . .
H26 H 0.840558 0.840203 0.113925 0.037 Uiso 1 1 calc R U . . .
C27 C 0.90768(15) 0.60128(13) 0.21449(14) 0.0304(4) Uani 1 1 d . . . . .
C28 C 0.81656(15) 0.32387(14) 0.29353(14) 0.0318(4) Uani 1 1 d . . . . .
H28 H 0.867170 0.367279 0.266887 0.038 Uiso 1 1 calc R U . . .
C29 C 0.60723(17) 0.25814(15) 0.99176(15) 0.0367(4) Uani 1 1 d . . . . .
H29 H 0.575543 0.250493 1.058990 0.044 Uiso 1 1 calc R U . . .
C30 C 0.53570(15) 0.26473(14) 0.77290(14) 0.0315(4) Uani 1 1 d . . . . .
H30A H 0.463541 0.287554 0.798892 0.038 Uiso 1 1 calc R U . . .
H30B H 0.562861 0.307514 0.704094 0.038 Uiso 1 1 calc R U . . .
C31 C 0.83515(18) -0.14956(15) 0.66556(15) 0.0383(4) Uani 1 1 d . . . . .
H31 H 0.789178 -0.194594 0.681863 0.046 Uiso 1 1 calc R U . . .
C32 C 1.06453(15) 0.40627(14) 0.36943(14) 0.0321(4) Uani 1 1 d . . . . .
H32 H 1.129905 0.371587 0.359401 0.039 Uiso 1 1 calc R U . . .
C33 C 0.89256(15) 0.27648(13) 0.13819(14) 0.0309(4) Uani 1 1 d . . . . .
C34 C 0.67055(15) 0.24713(15) 0.42979(14) 0.0326(4) Uani 1 1 d . . . . .
C35 C 0.89762(16) 0.44192(15) 0.47962(15) 0.0360(4) Uani 1 1 d . . . . .
H35 H 0.850628 0.431653 0.543637 0.043 Uiso 1 1 calc R U . . .
C36 C 0.59541(15) 0.27102(13) 0.83404(14) 0.0300(4) Uani 1 1 d . . . . .
C37 C 0.73482(16) 0.20768(15) 0.27795(15) 0.0353(4) Uani 1 1 d . . . . .
H37 H 0.729715 0.173383 0.240895 0.042 Uiso 1 1 calc R U . . .
C38 C 0.77937(17) 0.96412(16) -0.11880(15) 0.0379(4) Uani 1 1 d . . . . .
H38 H 0.764123 0.994043 -0.178202 0.046 Uiso 1 1 calc R U . . .
C39 C 0.93303(19) -0.18488(15) 0.67274(16) 0.0406(5) Uani 1 1 d . . . . .
H39 H 0.952825 -0.252913 0.692956 0.049 Uiso 1 1 calc R U . . .
C40 C 0.69182(17) 0.46552(16) 0.06421(17) 0.0401(4) Uani 1 1 d . . . . .
H40 H 0.647219 0.421308 0.075542 0.048 Uiso 1 1 calc R U . . .
C41 C 0.96953(15) 0.12709(15) 0.86816(14) 0.0329(4) Uani 1 1 d . . . . .
H41 H 0.951791 0.140315 0.926845 0.039 Uiso 1 1 calc R U . . .
C42 C 0.87572(15) 0.29276(14) 0.79848(15) 0.0327(4) Uani 1 1 d . . . . .
H42A H 0.897228 0.314929 0.838963 0.039 Uiso 1 1 calc R U . . .
H42B H 0.887634 0.344051 0.733061 0.039 Uiso 1 1 calc R U . . .
C43 C 0.69794(16) -0.01072(15) 0.62291(15) 0.0356(4) Uani 1 1 d . . . . .
H43A H 0.669632 -0.064137 0.621717 0.043 Uiso 1 1 calc R U . . .
H43B H 0.704736 0.043187 0.559594 0.043 Uiso 1 1 calc R U . . .
C44 C 0.75030(15) 1.01276(14) -0.05120(15) 0.0350(4) Uani 1 1 d . . . . .
H44 H 0.715258 1.076131 -0.064443 0.042 Uiso 1 1 calc R U . . .
C45 C 0.49533(15) 0.08707(14) 0.86692(14) 0.0321(4) Uani 1 1 d . . . . .
H45 H 0.452842 0.106698 0.920901 0.039 Uiso 1 1 calc R U . . .
C46 C 1.02685(16) 0.31395(15) 0.55317(15) 0.0363(4) Uani 1 1 d . . . . .
H46A H 1.090776 0.275427 0.529232 0.044 Uiso 1 1 calc R U . . .
H46B H 1.038407 0.348246 0.589976 0.044 Uiso 1 1 calc R U . . .
N3 N 0.4028(4) 0.2844(4) 0.2062(4) 0.0335(9) Uani 0.5 1 d . . P A 1
C47 C 1.04871(15) 0.01564(15) 0.77501(14) 0.0335(4) Uani 1 1 d . . . . .
H47 H 1.083302 -0.045766 0.772190 0.040 Uiso 1 1 calc R U . . .
C48 C 1.00136(17) -0.11796(15) 0.64955(15) 0.0373(4) Uani 1 1 d . . . . .
H48 H 1.067608 -0.141725 0.653067 0.045 Uiso 1 1 calc R U . . .
C49 C 0.59589(16) 0.23057(17) 0.53448(14) 0.0384(4) Uani 1 1 d . . . . .
H49A H 0.554505 0.292392 0.538630 0.046 Uiso 1 1 calc R U . . .
H49B H 0.549760 0.182068 0.551123 0.046 Uiso 1 1 calc R U . . .
C50 C 0.512(4) 0.501(4) 0.406(3) 0.0530(10) Uani 0.5 1 d . . P B 2
H50 H 0.518988 0.500877 0.343390 0.064 Uiso 0.5 1 calc R U P B 2
C51 C 0.57338(16) -0.04340(15) 0.79795(15) 0.0359(4) Uani 1 1 d . . . . .
H51 H 0.583794 -0.110604 0.805818 0.043 Uiso 1 1 calc R U . . .
C52 C 0.72850(16) 0.59643(17) 0.09655(17) 0.0401(4) Uani 1 1 d . . . . .
H52 H 0.707230 0.640781 0.131176 0.048 Uiso 1 1 calc R U . . .
C53 C 0.50843(16) -0.01263(15) 0.87682(15) 0.0354(4) Uani 1 1 d . . . . .
H53 H 0.473524 -0.058810 0.936539 0.042 Uiso 1 1 calc R U . . .
C54 C 0.66535(16) 0.19521(16) 0.37370(15) 0.0377(4) Uani 1 1 d . . . . .
H54 H 0.614829 0.151670 0.400545 0.045 Uiso 1 1 calc R U . . .
C55 C 0.66028(17) 0.53257(18) 0.11433(19) 0.0468(5) Uani 1 1 d . . . . .
H55 H 0.593889 0.534549 0.159458 0.056 Uiso 1 1 calc R U . . .
C56 C 0.58566(19) 0.52940(18) 0.42119(19) 0.0533(6) Uani 1 1 d . . . . .
H56 H 0.645386 0.549847 0.368050 0.064 Uiso 1 1 calc R U . B 1
H56A H 0.645481 0.549703 0.368125 0.064 Uiso 0.5 1 calc R U P B 2
C57 C 0.42456(19) 0.47013(19) 0.4868(2) 0.0527(6) Uani 1 1 d . . . . .
H57 H 0.371363 0.449026 0.479852 0.063 Uiso 1 1 calc R U . B 1
H57A H 0.372011 0.449064 0.478842 0.063 Uiso 0.5 1 calc R U P B 2
C58 C 0.4543(4) 0.2818(4) 0.2607(4) 0.0342(10) Uani 0.5 1 d . . P A 1
H58 H 0.490149 0.221478 0.286693 0.041 Uiso 0.5 1 calc R U P A 1
C59 C 0.6893(2) 0.8257(3) 0.3227(3) 0.0767(10) Uani 1 1 d . . . . .
H59 H 0.707942 0.793401 0.276796 0.092 Uiso 1 1 calc R U . . .
N4 N 0.6260(3) 0.9195(3) 0.4592(4) 0.1129(14) Uani 1 1 d . . . . .
C60 C 0.6284(3) 0.9174(3) 0.3086(2) 0.0788(10) Uani 1 1 d . . . . .
H60 H 0.608949 0.947144 0.251517 0.095 Uiso 1 1 calc R U . . .
C61 C 0.3435(5) 0.4519(5) 0.1974(7) 0.0429(14) Uani 0.5 1 d . . P A 1
H61 H 0.307231 0.511539 0.170486 0.052 Uiso 0.5 1 calc R U P A 1
C62 C 0.3979(5) 0.4474(5) 0.2536(7) 0.0504(16) Uani 0.5 1 d . . P A 1
H62 H 0.393631 0.501342 0.272311 0.061 Uiso 0.5 1 calc R U P A 1
C63 C 0.7199(3) 0.7857(3) 0.4032(3) 0.0782(10) Uani 1 1 d . . . . .
H63 H 0.762141 0.726104 0.413474 0.094 Uiso 1 1 calc R U . . .
C64 C 0.5986(3) 0.9618(3) 0.3750(3) 0.0812(11) Uani 1 1 d . . . . .
H64 H 0.558385 1.022605 0.364283 0.097 Uiso 1 1 calc R U . . .
C65 C 0.3408(4) 0.3669(3) 0.1788(4) 0.0426(11) Uani 0.5 1 d . . P A 1
H65 H 0.295786 0.367898 0.147228 0.051 Uiso 0.5 1 calc R U P A 1
C66 C 0.6875(3) 0.8347(3) 0.4704(3) 0.0929(13) Uani 1 1 d . . . . .
H66 H 0.709422 0.807524 0.526133 0.111 Uiso 1 1 calc R U . . .
C67 C 0.4604(4) 0.3620(3) 0.2835(4) 0.0381(9) Uani 0.5 1 d . . P A 1
H67 H 0.504437 0.358328 0.317244 0.046 Uiso 0.5 1 calc R U P A 1
C68 C 0.3959(9) 0.3584(5) 0.3315(7) 0.0927(16) Uani 0.5 1 d . . P C 2
H68 H 0.390162 0.344515 0.397483 0.111 Uiso 0.5 1 calc R U P C 2
C69 C 0.3911(9) 0.3863(6) 0.1561(7) 0.0927(16) Uani 0.5 1 d . . P C 2
H69 H 0.394009 0.396704 0.091612 0.111 Uiso 0.5 1 calc R U P C 2
C70 C 0.4304(10) 0.2861(8) 0.2899(8) 0.0927(16) Uani 0.5 1 d . . P C 2
H70 H 0.463947 0.227162 0.321899 0.111 Uiso 0.5 1 calc R U P C 2
N5 N 0.3693(9) 0.4543(7) 0.2723(8) 0.0927(16) Uani 0.5 1 d . . P C 2
C71 C 0.4190(13) 0.2955(10) 0.2110(11) 0.0927(16) Uani 0.5 1 d . . P C 2
H71 H 0.429454 0.241090 0.190952 0.111 Uiso 0.5 1 calc R U P C 2
C72 C 0.3580(13) 0.4661(11) 0.1895(13) 0.0927(16) Uani 0.5 1 d . . P C 2
H72 H 0.328841 0.525788 0.153708 0.111 Uiso 0.5 1 calc R U P C 2
N6 N 0.509(3) 0.499(3) 0.406(3) 0.0530(10) Uani 0.5 1 d . . P B 1

loop_
_atom_site_aniso_label
_atom_site_aniso_U_11
_atom_site_aniso_U_22
_atom_site_aniso_U_33
_atom_site_aniso_U_23
_atom_site_aniso_U_13
_atom_site_aniso_U_12
Zn1 0.03136(12) 0.02746(11) 0.02545(11) -0.00871(8) -0.00875(8) -0.00043(8)
O1 0.0320(7) 0.0342(7) 0.0278(6) -0.0088(5) -0.0059(5) -0.0026(5)
O2 0.0353(7) 0.0319(6) 0.0259(6) -0.0073(5) -0.0095(5) -0.0041(5)
O3 0.0334(7) 0.0321(7) 0.0238(6) -0.0039(5) -0.0090(5) -0.0044(5)
O4 0.0318(7) 0.0379(7) 0.0262(6) -0.0072(5) -0.0073(5) -0.0049(6)
O5 0.0331(7) 0.0268(6) 0.0254(6) 0.0008(5) -0.0100(5) -0.0070(5)
O6 0.0338(7) 0.0288(7) 0.0428(8) -0.0113(6) -0.0127(6) 0.0015(5)
O7 0.0393(7) 0.0357(7) 0.0298(7) -0.0077(6) -0.0103(6) 0.0035(6)
O8 0.0468(8) 0.0347(7) 0.0296(7) -0.0114(6) -0.0127(6) -0.0017(6)
N1 0.0323(8) 0.0281(7) 0.0266(7) -0.0088(6) -0.0096(6) -0.0004(6)
N2 0.0313(8) 0.0293(7) 0.0307(8) -0.0113(6) -0.0102(6) 0.0002(6)
C1 0.0372(9) 0.0215(8) 0.0321(9) -0.0086(7) -0.0100(7) -0.0031(7)
C2 0.0356(9) 0.0210(8) 0.0271(8) -0.0053(6) -0.0074(7) -0.0033(7)
C3 0.0390(10) 0.0332(9) 0.0257(8) -0.0121(7) -0.0103(7) 0.0026(7)
C4 0.0332(9) 0.0355(9) 0.0275(9) -0.0098(7) -0.0079(7) 0.0028(7)
C5 0.0313(9) 0.0272(8) 0.0250(8) -0.0018(7) -0.0111(7) -0.0050(7)
C6 0.0315(9) 0.0301(9) 0.0248(8) -0.0055(7) -0.0092(7) -0.0041(7)
C7 0.0324(9) 0.0274(8) 0.0291(9) -0.0061(7) -0.0097(7) -0.0069(7)
C8 0.0358(9) 0.0248(8) 0.0281(9) -0.0077(7) -0.0103(7) -0.0064(7)
C9 0.0314(9) 0.0305(9) 0.0259(8) -0.0055(7) -0.0081(7) -0.0038(7)
C10 0.0417(10) 0.0287(9) 0.0350(10) -0.0109(8) -0.0144(8) -0.0016(7)
C11 0.0374(9) 0.0264(8) 0.0294(9) -0.0027(7) -0.0121(7) -0.0091(7)
C12 0.0317(9) 0.0267(8) 0.0265(8) -0.0058(7) -0.0113(7) 0.0005(7)
C13 0.0302(8) 0.0276(8) 0.0285(9) -0.0070(7) -0.0103(7) -0.0023(7)
C14 0.0347(9) 0.0294(9) 0.0297(9) -0.0048(7) -0.0081(7) -0.0048(7)
C15 0.0387(10) 0.0295(9) 0.0262(8) -0.0114(7) -0.0096(7) 0.0027(7)
C16 0.0436(11) 0.0373(10) 0.0283(9) -0.0106(8) -0.0145(8) 0.0004(8)
C17 0.0362(9) 0.0315(9) 0.0308(9) -0.0107(7) -0.0125(8) -0.0030(7)
C18 0.0333(9) 0.0290(9) 0.0287(9) -0.0095(7) -0.0102(7) 0.0003(7)
C19 0.0364(9) 0.0322(9) 0.0312(9) -0.0125(8) -0.0098(8) -0.0002(7)
C20 0.0380(10) 0.0300(9) 0.0325(9) -0.0119(7) -0.0086(8) -0.0035(7)
C21 0.0455(11) 0.0267(9) 0.0335(10) -0.0120(7) -0.0137(8) -0.0034(7)
C22 0.0423(10) 0.0334(9) 0.0274(9) -0.0141(7) -0.0102(8) -0.0006(8)
C23 0.0364(9) 0.0274(8) 0.0321(9) -0.0106(7) -0.0052(8) -0.0031(7)
C24 0.0358(9) 0.0272(8) 0.0269(8) -0.0069(7) -0.0083(7) -0.0048(7)
C25 0.0360(9) 0.0331(9) 0.0285(9) -0.0030(7) -0.0140(7) -0.0046(7)
C26 0.0352(9) 0.0301(9) 0.0260(8) -0.0093(7) -0.0098(7) -0.0024(7)
C27 0.0375(9) 0.0262(8) 0.0272(8) -0.0085(7) -0.0103(7) -0.0042(7)
C28 0.0339(9) 0.0271(8) 0.0310(9) -0.0083(7) -0.0089(7) -0.0024(7)
C29 0.0466(11) 0.0314(9) 0.0295(9) -0.0129(8) -0.0067(8) -0.0044(8)
C30 0.0316(9) 0.0273(8) 0.0295(9) -0.0071(7) -0.0081(7) 0.0002(7)
C31 0.0542(12) 0.0333(10) 0.0303(9) -0.0132(8) -0.0146(9) -0.0037(9)
C32 0.0363(9) 0.0262(8) 0.0315(9) -0.0066(7) -0.0117(8) -0.0036(7)
C33 0.0344(9) 0.0267(8) 0.0268(8) -0.0052(7) -0.0117(7) 0.0015(7)
C34 0.0309(9) 0.0348(9) 0.0266(9) -0.0062(7) -0.0105(7) 0.0010(7)
C35 0.0376(10) 0.0346(10) 0.0268(9) -0.0031(7) -0.0061(8) -0.0083(8)
C36 0.0339(9) 0.0217(8) 0.0301(9) -0.0075(7) -0.0080(7) -0.0019(6)
C37 0.0380(10) 0.0389(10) 0.0312(9) -0.0110(8) -0.0126(8) -0.0071(8)
C38 0.0409(10) 0.0386(10) 0.0304(9) -0.0062(8) -0.0144(8) -0.0019(8)
C39 0.0580(13) 0.0306(9) 0.0355(10) -0.0131(8) -0.0209(9) 0.0045(9)
C40 0.0387(10) 0.0351(10) 0.0460(12) -0.0118(9) -0.0142(9) -0.0054(8)
C41 0.0370(10) 0.0340(9) 0.0279(9) -0.0075(7) -0.0119(7) -0.0069(7)
C42 0.0382(10) 0.0278(9) 0.0327(9) -0.0086(7) -0.0118(8) -0.0069(7)
C43 0.0401(10) 0.0356(10) 0.0341(10) -0.0154(8) -0.0118(8) -0.0034(8)
C44 0.0343(9) 0.0263(9) 0.0370(10) -0.0049(7) -0.0099(8) -0.0031(7)
C45 0.0345(9) 0.0320(9) 0.0263(9) -0.0083(7) -0.0070(7) -0.0049(7)
C46 0.0373(10) 0.0346(10) 0.0301(9) 0.0011(8) -0.0114(8) -0.0124(8)
N3 0.046(2) 0.0237(19) 0.0295(17) -0.0152(13) -0.0125(16) 0.0099(14)
C47 0.0343(9) 0.0303(9) 0.0309(9) -0.0058(7) -0.0116(7) -0.0007(7)
C48 0.0458(11) 0.0352(10) 0.0309(9) -0.0138(8) -0.0164(8) 0.0075(8)
C49 0.0319(9) 0.0470(11) 0.0270(9) -0.0072(8) -0.0092(7) 0.0023(8)
C50 0.045(2) 0.0430(14) 0.0536(13) -0.0093(11) -0.0088(12) 0.0025(13)
C51 0.0430(10) 0.0292(9) 0.0361(10) -0.0097(8) -0.0132(8) -0.0063(8)
C52 0.0324(10) 0.0425(11) 0.0444(11) -0.0221(9) -0.0047(8) -0.0021(8)
C53 0.0399(10) 0.0315(9) 0.0306(9) -0.0051(7) -0.0097(8) -0.0088(8)
C54 0.0359(10) 0.0436(11) 0.0319(10) -0.0085(8) -0.0103(8) -0.0102(8)
C55 0.0334(10) 0.0468(12) 0.0539(13) -0.0214(11) -0.0030(9) -0.0041(9)
C56 0.0391(11) 0.0430(12) 0.0493(13) -0.0026(10) -0.0014(10) 0.0014(9)
C57 0.0394(12) 0.0489(13) 0.0593(15) -0.0113(11) -0.0122(11) -0.0051(10)
C58 0.039(2) 0.0265(19) 0.045(3) -0.0133(19) -0.0243(19) 0.0043(16)
C59 0.0522(16) 0.122(3) 0.076(2) -0.068(2) 0.0039(15) -0.0259(18)
N4 0.131(3) 0.114(3) 0.157(4) -0.086(3) -0.094(3) 0.027(2)
C60 0.0600(18) 0.120(3) 0.0505(16) -0.0110(18) -0.0184(14) -0.0303(19)
C61 0.047(3) 0.026(3) 0.055(3) -0.013(2) -0.028(2) 0.015(2)
C62 0.055(3) 0.031(2) 0.074(4) -0.026(2) -0.020(3) -0.008(2)
C63 0.0619(18) 0.070(2) 0.113(3) -0.049(2) -0.0302(19) 0.0088(15)
C64 0.084(2) 0.0632(19) 0.127(3) -0.037(2) -0.066(2) -0.0008(16)
C65 0.049(3) 0.027(2) 0.061(3) -0.0089(19) -0.033(2) -0.0043(17)
C66 0.113(3) 0.103(3) 0.093(3) -0.054(2) -0.069(3) 0.034(2)
C67 0.041(2) 0.037(2) 0.043(2) -0.0182(18) -0.0196(18) 0.0030(17)
C68 0.165(5) 0.0468(17) 0.082(3) -0.0223(18) -0.068(3) 0.011(2)
C69 0.165(5) 0.0468(17) 0.082(3) -0.0223(18) -0.068(3) 0.011(2)
C70 0.165(5) 0.0468(17) 0.082(3) -0.0223(18) -0.068(3) 0.011(2)
N5 0.165(5) 0.0468(17) 0.082(3) -0.0223(18) -0.068(3) 0.011(2)
C71 0.165(5) 0.0468(17) 0.082(3) -0.0223(18) -0.068(3) 0.011(2)
C72 0.165(5) 0.0468(17) 0.082(3) -0.0223(18) -0.068(3) 0.011(2)
N6 0.045(2) 0.0430(14) 0.0536(13) -0.0093(11) -0.0088(12) 0.0025(13)

loop_
_atom_type_symbol
_atom_type_description
_atom_type_scat_dispersion_real
_atom_type_scat_dispersion_imag
_atom_type_scat_source
C C 0.0047 0.0021 'International Tables Vol C Tables 4.2.6.8 and 6.1.1.4'
H H 0.0000 0.0000 'International Tables Vol C Tables 4.2.6.8 and 6.1.1.4'
N N 0.0086 0.0042 'International Tables Vol C Tables 4.2.6.8 and 6.1.1.4'
O O 0.0148 0.0078 'International Tables Vol C Tables 4.2.6.8 and 6.1.1.4'
Zn Zn 0.2256 1.7779 'International Tables Vol C Tables 4.2.6.8 and 6.1.1.4'

loop_
_geom_angle_atom_site_label_1
_geom_angle_atom_site_label_2
_geom_angle_atom_site_label_3
_geom_angle
_geom_angle_site_symmetry_1
_geom_angle_site_symmetry_3
_geom_angle_publ_flag
O1 Zn1 N1 110.93(7) 2_765 . ?
O1 Zn1 N2 97.59(7) 2_765 . ?
O2 Zn1 O1 113.29(6) . 2_765 ?
O2 Zn1 N1 123.66(7) . . ?
O2 Zn1 N2 103.16(7) . . ?
N1 Zn1 N2 103.78(7) . . ?
C33 O1 Zn1 108.57(12) . 2_765 ?
C27 O2 Zn1 115.99(12) . . ?
C6 O3 C49 114.57(15) . . ?
C2 O4 H4 109.5 . . ?
C5 O5 C46 112.40(14) . . ?
C15 O6 H6 109.5 . . ?
C16 N1 Zn1 118.78(13) . . ?
C26 N1 Zn1 122.69(13) . . ?
C26 N1 C16 118.53(17) . . ?
C18 N2 Zn1 119.49(13) . . ?
C18 N2 C52 118.21(17) . . ?
C52 N2 Zn1 122.09(14) . . ?
C2 C1 C42 121.58(17) . . ?
C21 C1 C2 118.42(18) . . ?
C21 C1 C42 120.00(18) . . ?
O4 C2 C1 123.17(17) . . ?
O4 C2 C36 115.22(17) . . ?
C1 C2 C36 121.59(17) . . ?
C15 C3 C4 120.03(17) . . ?
C48 C3 C4 121.70(19) . . ?
C48 C3 C15 118.3(2) . . ?
C3 C4 H4A 109.4 . . ?
C3 C4 H4B 109.4 . . ?
C3 C4 C9 111.35(16) . . ?
H4A C4 H4B 108.0 . . ?
C9 C4 H4A 109.4 . . ?
C9 C4 H4B 109.4 . . ?
C7 C5 O5 118.05(16) . . ?
C9 C5 O5 119.20(17) . . ?
C9 C5 C7 122.73(17) . . ?
C13 C6 O3 119.93(17) . . ?
C13 C6 C17 122.36(17) . . ?
C17 C6 O3 117.65(17) . . ?
C5 C7 C42 122.02(17) . . ?
C41 C7 C5 118.32(17) . . ?
C41 C7 C42 119.61(17) . . ?
C14 C8 C27 119.76(17) . . ?
C24 C8 C14 118.72(18) . . ?
C24 C8 C27 121.51(17) . . ?
C5 C9 C4 122.86(17) . . ?
C5 C9 C47 117.04(18) . . ?
C47 C9 C4 120.01(17) . . ?
C18 C10 H10 120.6 . . ?
C40 C10 H10 120.6 . . ?
C40 C10 C18 118.87(19) . . ?
C32 C11 C46 119.68(18) . . ?
C35 C11 C32 118.55(18) . . ?
C35 C11 C46 121.76(18) . . ?
C28 C12 C33 121.40(17) . . ?
C37 C12 C28 118.91(18) . . ?
C37 C12 C33 119.54(17) . . ?
C6 C13 C30 123.29(17) . . ?
C6 C13 C45 117.44(17) . . ?
C45 C13 C30 119.19(17) . . ?
C8 C14 H14 119.5 . . ?
C35 C14 C8 120.99(19) . . ?
C35 C14 H14 119.5 . . ?
O6 C15 C3 115.18(18) . . ?
O6 C15 C22 123.33(18) . . ?
C22 C15 C3 121.48(18) . . ?
N1 C16 H16 118.8 . . ?
N1 C16 C38 122.33(19) . . ?
C38 C16 H16 118.8 . . ?
C6 C17 C43 122.49(18) . . ?
C6 C17 C51 118.11(18) . . ?
C51 C17 C43 119.37(18) . . ?
N2 C18 C10 122.40(18) . . ?
N2 C18 H18 118.8 . . ?
C10 C18 H18 118.8 . . ?
C28 C19 H19 119.8 . . ?
C28 C19 C34 120.41(18) . . ?
C34 C19 H19 119.8 . . ?
C26 C20 H20 120.4 . . ?
C44 C20 H20 120.4 . . ?
C44 C20 C26 119.20(18) . . ?
C1 C21 H21 119.5 . . ?
C29 C21 C1 121.02(19) . . ?
C29 C21 H21 119.5 . . ?
C15 C22 C43 121.48(18) . . ?
C31 C22 C15 118.05(19) . . ?
C31 C22 C43 120.47(19) . . ?
C29 C23 H23 119.3 . . ?
C29 C23 C36 121.30(19) . . ?
C36 C23 H23 119.3 . . ?
C8 C24 H24 119.8 . . ?
C32 C24 C8 120.40(18) . . ?
C32 C24 H24 119.8 . . ?
C41 C25 H25 119.8 . . ?
C47 C25 H25 119.8 . . ?
C47 C25 C41 120.33(18) . . ?
N1 C26 C20 121.88(18) . . ?
N1 C26 H26 119.1 . . ?
C20 C26 H26 119.1 . . ?
O2 C27 C8 115.20(17) . . ?
O7 C27 O2 124.26(18) . . ?
O7 C27 C8 120.53(17) . . ?
C12 C28 H28 119.6 . . ?
C19 C28 C12 120.71(18) . . ?
C19 C28 H28 119.6 . . ?
C21 C29 C23 119.47(18) . . ?
C21 C29 H29 120.3 . . ?
C23 C29 H29 120.3 . . ?
C13 C30 H30A 109.6 . . ?
C13 C30 H30B 109.6 . . ?
C13 C30 C36 110.15(15) . . ?
H30A C30 H30B 108.1 . . ?
C36 C30 H30A 109.6 . . ?
C36 C30 H30B 109.6 . . ?
C22 C31 H31 119.3 . . ?
C39 C31 C22 121.4(2) . . ?
C39 C31 H31 119.3 . . ?
C11 C32 H32 119.6 . . ?
C24 C32 C11 120.86(18) . . ?
C24 C32 H32 119.6 . . ?
O1 C33 C12 115.66(17) . . ?
O8 C33 O1 123.36(18) . . ?
O8 C33 C12 120.96(18) . . ?
C19 C34 C49 121.17(19) . . ?
C19 C34 C54 118.94(18) . . ?
C54 C34 C49 119.87(19) . . ?
C11 C35 H35 119.8 . . ?
C14 C35 C11 120.47(18) . . ?
C14 C35 H35 119.8 . . ?
C2 C36 C30 119.59(17) . . ?
C23 C36 C2 118.13(18) . . ?
C23 C36 C30 122.18(17) . . ?
C12 C37 H37 119.9 . . ?
C12 C37 C54 120.20(19) . . ?
C54 C37 H37 119.9 . . ?
C16 C38 H38 120.6 . . ?
C44 C38 C16 118.87(19) . . ?
C44 C38 H38 120.6 . . ?
C31 C39 H39 120.3 . . ?
C31 C39 C48 119.43(19) . . ?
C48 C39 H39 120.3 . . ?
C10 C40 H40 120.5 . . ?
C10 C40 C55 119.0(2) . . ?
C55 C40 H40 120.5 . . ?
C7 C41 C25 120.14(18) . . ?
C7 C41 H41 119.9 . . ?
C25 C41 H41 119.9 . . ?
C1 C42 C7 112.98(15) . . ?
C1 C42 H42A 109.0 . . ?
C1 C42 H42B 109.0 . . ?
C7 C42 H42A 109.0 . . ?
C7 C42 H42B 109.0 . . ?
H42A C42 H42B 107.8 . . ?
C17 C43 H43A 109.1 . . ?
C17 C43 H43B 109.1 . . ?
C22 C43 C17 112.60(16) . . ?
C22 C43 H43A 109.1 . . ?
C22 C43 H43B 109.1 . . ?
H43A C43 H43B 107.8 . . ?
C20 C44 H44 120.4 . . ?
C38 C44 C20 119.19(18) . . ?
C38 C44 H44 120.4 . . ?
C13 C45 H45 119.4 . . ?
C53 C45 C13 121.19(18) . . ?
C53 C45 H45 119.4 . . ?
O5 C46 C11 109.13(16) . . ?
O5 C46 H46A 109.9 . . ?
O5 C46 H46B 109.9 . . ?
C11 C46 H46A 109.9 . . ?
C11 C46 H46B 109.9 . . ?
H46A C46 H46B 108.3 . . ?
C58 N3 C65 117.8(4) . . ?
C9 C47 H47 119.4 . . ?
C25 C47 C9 121.29(18) . . ?
C25 C47 H47 119.4 . . ?
C3 C48 H48 119.3 . . ?
C39 C48 C3 121.3(2) . . ?
C39 C48 H48 119.3 . . ?
O3 C49 C34 109.43(16) . . ?
O3 C49 H49A 109.8 . . ?
O3 C49 H49B 109.8 . . ?
C34 C49 H49A 109.8 . . ?
C34 C49 H49B 109.8 . . ?
H49A C49 H49B 108.2 . . ?
C56 C50 H50 121.3 . . ?
C56 C50 C57 117(3) . . ?
C57 C50 H50 121.3 . . ?
C17 C51 H51 119.7 . . ?
C53 C51 C17 120.56(18) . . ?
C53 C51 H51 119.7 . . ?
N2 C52 H52 118.8 . . ?
N2 C52 C55 122.5(2) . . ?
C55 C52 H52 118.8 . . ?
C45 C53 H53 119.9 . . ?
C51 C53 C45 120.11(18) . . ?
C51 C53 H53 119.9 . . ?
C34 C54 H54 119.6 . . ?
C37 C54 C34 120.82(19) . . ?
C37 C54 H54 119.6 . . ?
C40 C55 H55 120.5 . . ?
C52 C55 C40 119.1(2) . . ?
C52 C55 H55 120.5 . . ?
C50 C56 H56A 119.2 . . ?
C50 C56 C57 122(2) . 2_666 ?
C57 C56 H56 119.2 2_666 . ?
C57 C56 H56A 119.2 2_666 . ?
C57 C56 N6 121.6(16) 2_666 . ?
N6 C56 H56 119.2 . . ?
C50 C57 H57A 119.6 . . ?
C56 C57 C50 121(2) 2_666 . ?
C56 C57 H57 118.7 2_666 . ?
C56 C57 H57A 119.6 2_666 . ?
N6 C57 C56 122.7(18) . 2_666 ?
N6 C57 H57 118.7 . . ?
N3 C58 H58 117.5 . . ?
N3 C58 C67 125.0(5) . . ?
C67 C58 H58 117.5 . . ?
C60 C59 H59 120.6 . . ?
C63 C59 H59 120.6 . . ?
C63 C59 C60 118.8(3) . . ?
C66 N4 C64 118.5(3) . . ?
C59 C60 H60 119.5 . . ?
C64 C60 C59 121.0(3) . . ?
C64 C60 H60 119.5 . . ?
C62 C61 H61 119.9 . . ?
C62 C61 C65 120.1(6) . . ?
C65 C61 H61 119.9 . . ?
C61 C62 H62 120.3 . . ?
C61 C62 C67 119.3(6) . . ?
C67 C62 H62 120.3 . . ?
C59 C63 H63 120.8 . . ?
C59 C63 C66 118.4(3) . . ?
C66 C63 H63 120.8 . . ?
N4 C64 H64 119.7 . . ?
C60 C64 N4 120.5(4) . . ?
C60 C64 H64 119.7 . . ?
N3 C65 C61 120.4(5) . . ?
N3 C65 H65 119.8 . . ?
C61 C65 H65 119.8 . . ?
N4 C66 C63 122.7(4) . . ?
N4 C66 H66 118.6 . . ?
C63 C66 H66 118.6 . . ?
C58 C67 H67 121.8 . . ?
C62 C67 C58 116.5(5) . . ?
C62 C67 H67 121.8 . . ?
C70 C68 H68 120.9 . . ?
C70 C68 N5 118.1(8) . . ?
N5 C68 H68 120.9 . . ?
C71 C69 H69 118.2 . . ?
C71 C69 C72 123.5(11) . . ?
C72 C69 H69 118.2 . . ?
C68 C70 H70 118.7 . . ?
C71 C70 C68 122.6(11) . . ?
C71 C70 H70 118.7 . . ?
C72 N5 C68 118.6(10) . . ?
C69 C71 H71 121.3 . . ?
C70 C71 C69 117.4(12) . . ?
C70 C71 H71 121.3 . . ?
C69 C72 H72 121.4 . . ?
N5 C72 C69 117.2(13) . . ?
N5 C72 H72 121.4 . . ?
C57 N6 C56 116(3) . . ?

loop_
_geom_bond_atom_site_label_1
_geom_bond_atom_site_label_2
_geom_bond_distance
_geom_bond_site_symmetry_2
_geom_bond_publ_flag
Zn1 O1 1.9596(15) 2_765 ?
Zn1 O2 1.9433(15) . ?
Zn1 N1 2.0283(17) . ?
Zn1 N2 2.0792(17) . ?
O1 C33 1.291(2) . ?
O2 C27 1.295(2) . ?
O3 C6 1.401(2) . ?
O3 C49 1.452(2) . ?
O4 H4 0.8200 . ?
O4 C2 1.369(2) . ?
O5 C5 1.404(2) . ?
O5 C46 1.439(2) . ?
O6 H6 0.8200 . ?
O6 C15 1.362(2) . ?
O7 C27 1.235(2) . ?
O8 C33 1.239(2) . ?
N1 C16 1.348(3) . ?
N1 C26 1.343(2) . ?
N2 C18 1.342(2) . ?
N2 C52 1.343(3) . ?
C1 C2 1.401(3) . ?
C1 C21 1.400(3) . ?
C1 C42 1.516(3) . ?
C2 C36 1.403(3) . ?
C3 C4 1.510(3) . ?
C3 C15 1.405(3) . ?
C3 C48 1.389(3) . ?
C4 H4A 0.9700 . ?
C4 H4B 0.9700 . ?
C4 C9 1.518(3) . ?
C5 C7 1.398(3) . ?
C5 C9 1.394(3) . ?
C6 C13 1.397(3) . ?
C6 C17 1.398(3) . ?
C7 C41 1.391(3) . ?
C7 C42 1.521(3) . ?
C8 C14 1.396(3) . ?
C8 C24 1.392(3) . ?
C8 C27 1.502(3) . ?
C9 C47 1.400(3) . ?
C10 H10 0.9300 . ?
C10 C18 1.385(3) . ?
C10 C40 1.379(3) . ?
C11 C32 1.397(3) . ?
C11 C35 1.396(3) . ?
C11 C46 1.503(3) . ?
C12 C28 1.396(3) . ?
C12 C33 1.504(3) . ?
C12 C37 1.392(3) . ?
C13 C30 1.515(3) . ?
C13 C45 1.397(3) . ?
C14 H14 0.9300 . ?
C14 C35 1.383(3) . ?
C15 C22 1.398(3) . ?
C16 H16 0.9300 . ?
C16 C38 1.381(3) . ?
C17 C43 1.518(3) . ?
C17 C51 1.398(3) . ?
C18 H18 0.9300 . ?
C19 H19 0.9300 . ?
C19 C28 1.389(3) . ?
C19 C34 1.390(3) . ?
C20 H20 0.9300 . ?
C20 C26 1.384(3) . ?
C20 C44 1.380(3) . ?
C21 H21 0.9300 . ?
C21 C29 1.388(3) . ?
C22 C31 1.396(3) . ?
C22 C43 1.515(3) . ?
C23 H23 0.9300 . ?
C23 C29 1.393(3) . ?
C23 C36 1.397(3) . ?
C24 H24 0.9300 . ?
C24 C32 1.388(3) . ?
C25 H25 0.9300 . ?
C25 C41 1.392(3) . ?
C25 C47 1.383(3) . ?
C26 H26 0.9300 . ?
C28 H28 0.9300 . ?
C29 H29 0.9300 . ?
C30 H30A 0.9700 . ?
C30 H30B 0.9700 . ?
C30 C36 1.522(3) . ?
C31 H31 0.9300 . ?
C31 C39 1.384(3) . ?
C32 H32 0.9300 . ?
C34 C49 1.511(3) . ?
C34 C54 1.392(3) . ?
C35 H35 0.9300 . ?
C37 H37 0.9300 . ?
C37 C54 1.392(3) . ?
C38 H38 0.9300 . ?
C38 C44 1.378(3) . ?
C39 H39 0.9300 . ?
C39 C48 1.387(3) . ?
C40 H40 0.9300 . ?
C40 C55 1.382(3) . ?
C41 H41 0.9300 . ?
C42 H42A 0.9700 . ?
C42 H42B 0.9700 . ?
C43 H43A 0.9700 . ?
C43 H43B 0.9700 . ?
C44 H44 0.9300 . ?
C45 H45 0.9300 . ?
C45 C53 1.388(3) . ?
C46 H46A 0.9700 . ?
C46 H46B 0.9700 . ?
N3 C58 1.288(7) . ?
N3 C65 1.338(7) . ?
C47 H47 0.9300 . ?
C48 H48 0.9300 . ?
C49 H49A 0.9700 . ?
C49 H49B 0.9700 . ?
C50 H50 0.9300 . ?
C50 C56 1.34(5) . ?
C50 C57 1.38(5) . ?
C51 H51 0.9300 . ?
C51 C53 1.384(3) . ?
C52 H52 0.9300 . ?
C52 C55 1.377(3) . ?
C53 H53 0.9300 . ?
C54 H54 0.9300 . ?
C55 H55 0.9300 . ?
C56 H56 0.9300 . ?
C56 H56A 0.9300 . ?
C56 C57 1.374(4) 2_666 ?
C56 N6 1.39(5) . ?
C57 H57 0.9300 . ?
C57 H57A 0.9300 . ?
C57 N6 1.36(4) . ?
C58 H58 0.9300 . ?
C58 C67 1.389(6) . ?
C59 H59 0.9300 . ?
C59 C60 1.403(6) . ?
C59 C63 1.336(5) . ?
N4 C64 1.360(5) . ?
N4 C66 1.333(5) . ?
C60 H60 0.9300 . ?
C60 C64 1.314(5) . ?
C61 H61 0.9300 . ?
C61 C62 1.334(14) . ?
C61 C65 1.401(8) . ?
C62 H62 0.9300 . ?
C62 C67 1.378(9) . ?
C63 H63 0.9300 . ?
C63 C66 1.372(5) . ?
C64 H64 0.9300 . ?
C65 H65 0.9300 . ?
C66 H66 0.9300 . ?
C67 H67 0.9300 . ?
C68 H68 0.9300 . ?
C68 C70 1.358(12) . ?
C68 N5 1.399(12) . ?
C69 H69 0.9300 . ?
C69 C71 1.330(16) . ?
C69 C72 1.380(16) . ?
C70 H70 0.9300 . ?
C70 C71 1.237(15) . ?
N5 C72 1.28(2) . ?
C71 H71 0.9300 . ?
C72 H72 0.9300 . ?

loop_
_geom_torsion_atom_site_label_1
_geom_torsion_atom_site_label_2
_geom_torsion_atom_site_label_3
_geom_torsion_atom_site_label_4
_geom_torsion
_geom_torsion_site_symmetry_1
_geom_torsion_site_symmetry_2
_geom_torsion_site_symmetry_3
_geom_torsion_site_symmetry_4
_geom_torsion_publ_flag
Zn1 O1 C33 O8 -3.0(2) 2_765 . . . ?
Zn1 O1 C33 C12 175.14(12) 2_765 . . . ?
Zn1 O2 C27 O7 -11.9(2) . . . . ?
Zn1 O2 C27 C8 167.37(12) . . . . ?
Zn1 N1 C16 C38 180.00(16) . . . . ?
Zn1 N1 C26 C20 179.22(14) . . . . ?
Zn1 N2 C18 C10 174.28(14) . . . . ?
Zn1 N2 C52 C55 -175.05(18) . . . . ?
O3 C6 C13 C30 -5.6(3) . . . . ?
O3 C6 C13 C45 177.62(17) . . . . ?
O3 C6 C17 C43 3.8(3) . . . . ?
O3 C6 C17 C51 -178.26(17) . . . . ?
O4 C2 C36 C23 -176.90(16) . . . . ?
O4 C2 C36 C30 6.5(2) . . . . ?
O5 C5 C7 C41 -177.70(16) . . . . ?
O5 C5 C7 C42 5.0(3) . . . . ?
O5 C5 C9 C4 -5.1(3) . . . . ?
O5 C5 C9 C47 178.22(16) . . . . ?
O6 C15 C22 C31 -179.63(17) . . . . ?
O6 C15 C22 C43 0.9(3) . . . . ?
N1 C16 C38 C44 1.0(3) . . . . ?
N2 C52 C55 C40 0.9(4) . . . . ?
C1 C2 C36 C23 1.4(3) . . . . ?
C1 C2 C36 C30 -175.20(16) . . . . ?
C1 C21 C29 C23 1.4(3) . . . . ?
C2 C1 C21 C29 -2.4(3) . . . . ?
C2 C1 C42 C7 -80.2(2) . . . . ?
C3 C4 C9 C5 -104.8(2) . . . . ?
C3 C4 C9 C47 71.8(2) . . . . ?
C3 C15 C22 C31 1.5(3) . . . . ?
C3 C15 C22 C43 -178.00(17) . . . . ?
C4 C3 C15 O6 2.7(3) . . . . ?
C4 C3 C15 C22 -178.30(17) . . . . ?
C4 C3 C48 C39 176.84(18) . . . . ?
C4 C9 C47 C25 -176.19(18) . . . . ?
C5 O5 C46 C11 178.99(16) . . . . ?
C5 C7 C41 C25 -1.6(3) . . . . ?
C5 C7 C42 C1 94.1(2) . . . . ?
C5 C9 C47 C25 0.6(3) . . . . ?
C6 O3 C49 C34 -144.84(17) . . . . ?
C6 C13 C30 C36 -107.0(2) . . . . ?
C6 C13 C45 C53 2.2(3) . . . . ?
C6 C17 C43 C22 96.9(2) . . . . ?
C6 C17 C51 C53 -0.7(3) . . . . ?
C7 C5 C9 C4 172.91(18) . . . . ?
C7 C5 C9 C47 -3.8(3) . . . . ?
C8 C14 C35 C11 -0.4(3) . . . . ?
C8 C24 C32 C11 -0.2(3) . . . . ?
C9 C5 C7 C41 4.3(3) . . . . ?
C9 C5 C7 C42 -173.02(17) . . . . ?
C10 C40 C55 C52 -0.6(4) . . . . ?
C12 C37 C54 C34 1.1(3) . . . . ?
C13 C6 C17 C43 -173.22(18) . . . . ?
C13 C6 C17 C51 4.7(3) . . . . ?
C13 C30 C36 C2 85.0(2) . . . . ?
C13 C30 C36 C23 -91.5(2) . . . . ?
C13 C45 C53 C51 1.6(3) . . . . ?
C14 C8 C24 C32 0.7(3) . . . . ?
C14 C8 C27 O2 178.68(17) . . . . ?
C14 C8 C27 O7 -2.0(3) . . . . ?
C15 C3 C4 C9 82.6(2) . . . . ?
C15 C3 C48 C39 -1.9(3) . . . . ?
C15 C22 C31 C39 -2.1(3) . . . . ?
C15 C22 C43 C17 -75.1(2) . . . . ?
C16 N1 C26 C20 0.3(3) . . . . ?
C16 C38 C44 C20 -0.2(3) . . . . ?
C17 C6 C13 C30 171.30(18) . . . . ?
C17 C6 C13 C45 -5.4(3) . . . . ?
C17 C51 C53 C45 -2.3(3) . . . . ?
C18 N2 C52 C55 -0.3(3) . . . . ?
C18 C10 C40 C55 -0.3(3) . . . . ?
C19 C34 C49 O3 -58.1(2) . . . . ?
C19 C34 C54 C37 0.1(3) . . . . ?
C21 C1 C2 O4 179.16(16) . . . . ?
C21 C1 C2 C36 1.0(3) . . . . ?
C21 C1 C42 C7 99.5(2) . . . . ?
C22 C31 C39 C48 0.7(3) . . . . ?
C24 C8 C14 C35 -0.4(3) . . . . ?
C24 C8 C27 O2 -1.7(3) . . . . ?
C24 C8 C27 O7 177.57(18) . . . . ?
C26 N1 C16 C38 -1.0(3) . . . . ?
C26 C20 C44 C38 -0.5(3) . . . . ?
C27 C8 C14 C35 179.26(18) . . . . ?
C27 C8 C24 C32 -178.95(17) . . . . ?
C28 C12 C33 O1 4.1(3) . . . . ?
C28 C12 C33 O8 -177.74(18) . . . . ?
C28 C12 C37 C54 -1.5(3) . . . . ?
C28 C19 C34 C49 177.87(18) . . . . ?
C28 C19 C34 C54 -0.7(3) . . . . ?
C29 C23 C36 C2 -2.5(3) . . . . ?
C29 C23 C36 C30 174.02(17) . . . . ?
C30 C13 C45 C53 -174.65(18) . . . . ?
C31 C22 C43 C17 105.4(2) . . . . ?
C31 C39 C48 C3 1.3(3) . . . . ?
C32 C11 C35 C14 0.9(3) . . . . ?
C32 C11 C46 O5 -132.50(18) . . . . ?
C33 C12 C28 C19 -174.68(17) . . . . ?
C33 C12 C37 C54 174.09(18) . . . . ?
C34 C19 C28 C12 0.3(3) . . . . ?
C35 C11 C32 C24 -0.6(3) . . . . ?
C35 C11 C46 O5 48.7(3) . . . . ?
C36 C23 C29 C21 1.1(3) . . . . ?
C37 C12 C28 C19 0.9(3) . . . . ?
C37 C12 C33 O1 -171.43(17) . . . . ?
C37 C12 C33 O8 6.7(3) . . . . ?
C40 C10 C18 N2 0.9(3) . . . . ?
C41 C7 C42 C1 -83.2(2) . . . . ?
C41 C25 C47 C9 2.0(3) . . . . ?
C42 C1 C2 O4 -1.1(3) . . . . ?
C42 C1 C2 C36 -179.24(16) . . . . ?
C42 C1 C21 C29 177.81(17) . . . . ?
C42 C7 C41 C25 175.83(17) . . . . ?
C43 C17 C51 C53 177.28(19) . . . . ?
C43 C22 C31 C39 177.43(18) . . . . ?
C44 C20 C26 N1 0.5(3) . . . . ?
C45 C13 C30 C36 69.6(2) . . . . ?
C46 O5 C5 C7 91.3(2) . . . . ?
C46 O5 C5 C9 -90.7(2) . . . . ?
C46 C11 C32 C24 -179.47(18) . . . . ?
C46 C11 C35 C14 179.74(19) . . . . ?
N3 C58 C67 C62 6.9(9) . . . . ?
C47 C25 C41 C7 -1.5(3) . . . . ?
C48 C3 C4 C9 -96.1(2) . . . . ?
C48 C3 C15 O6 -178.52(17) . . . . ?
C48 C3 C15 C22 0.4(3) . . . . ?
C49 O3 C6 C13 -95.6(2) . . . . ?
C49 O3 C6 C17 87.4(2) . . . . ?
C49 C34 C54 C37 -178.56(19) . . . . ?
C51 C17 C43 C22 -81.0(2) . . . . ?
C52 N2 C18 C10 -0.6(3) . . . . ?
C54 C34 C49 O3 120.5(2) . . . . ?
C56 C50 C57 C56 1(5) . . . 2_666 ?
C56 C57 N6 C56 0(4) 2_666 . . . ?
C57 C50 C56 C57 -1(5) . . . 2_666 ?
C57 C56 N6 C57 0(4) 2_666 . . . ?
C58 N3 C65 C61 8.6(9) . . . . ?
C59 C60 C64 N4 -0.1(6) . . . . ?
C59 C63 C66 N4 0.8(7) . . . . ?
C60 C59 C63 C66 2.1(5) . . . . ?
C61 C62 C67 C58 -6.2(10) . . . . ?
C62 C61 C65 N3 -8.5(11) . . . . ?
C63 C59 C60 C64 -2.5(5) . . . . ?
C64 N4 C66 C63 -3.5(8) . . . . ?
C65 N3 C58 C67 -8.1(8) . . . . ?
C65 C61 C62 C67 7.3(12) . . . . ?
C66 N4 C64 C60 3.0(7) . . . . ?
C68 C70 C71 C69 14(2) . . . . ?
C68 N5 C72 C69 -11(2) . . . . ?
C70 C68 N5 C72 14(2) . . . . ?
N5 C68 C70 C71 -16(2) . . . . ?
C71 C69 C72 N5 10(2) . . . . ?
C72 C69 C71 C70 -11(2) . . . . ?
